data_4316954
loop_
_publ_author_name
'Paraskevi O. Lagaditis'
'Alan J. Lough'
'Robert H. Morris'

_publ_section_title
;
 Iron Complexes for the Catalytic Transfer Hydrogenation of Acetophenone:
 Steric and Electronic Effects Imposed by Alkyl Substituents at Phosphorus
;
_journal_name_full 'Inorganic Chemistry'
_journal_page_first 10057
_journal_page_last 10066
_journal_paper_doi 10.1021/ic101366z
_journal_volume 49
_journal_year 2010
_chemical_absolute_configuration ad
_chemical_formula_moiety 'C31 H46 Br Fe N2 O P2, C24 H20 B'
_chemical_formula_sum 'C55 H66 B Br Fe N2 O P2'
_chemical_formula_weight 979.61
_chemical_name_systematic
; 
 ? 
;
_space_group_IT_number 19
_symmetry_cell_setting orthorhombic
_symmetry_space_group_name_Hall 'P 2ac 2ab'
_symmetry_space_group_name_H-M 'P 21 21 21'
_atom_sites_solution_hydrogens geom
_atom_sites_solution_primary direct
_atom_sites_solution_secondary difmap
_audit_creation_method SHELXL-97
_cell_angle_alpha 90.00
_cell_angle_beta 90.00
_cell_angle_gamma 90.00
_cell_formula_units_Z 4
_cell_length_a 12.8978(3)
_cell_length_b 16.6086(3)
_cell_length_c 23.5406(5)
_cell_measurement_reflns_used 42429
_cell_measurement_temperature 150(1)
_cell_measurement_theta_max 27.5
_cell_measurement_theta_min 2.6
_cell_volume 5042.74(18)
_computing_cell_refinement 'Denzo-SMN (Otwinowski & Minor, 1997)'
_computing_data_collection 'Collect (Nonius B.V., 1997-2002)'
_computing_data_reduction Denzo-SMN
_computing_molecular_graphics 'PLATON (Spek, 2009)'
_computing_publication_material 'SHELXTL V6.1'
_computing_structure_refinement 'SHELXTL V6.1 (Sheldrick, 2008)'
_computing_structure_solution 'SIR-92 (Altomare et al., 1994)'
_diffrn_ambient_temperature 150(1)
_diffrn_detector_area_resol_mean 9
_diffrn_measured_fraction_theta_full 0.994
_diffrn_measured_fraction_theta_max 0.994
_diffrn_measurement_device_type 'Nonius KappaCCD'
_diffrn_measurement_method '\f scans and \w scans withy \k offsets'
_diffrn_radiation_monochromator graphite
_diffrn_radiation_source 'fine-focus sealed tube'
_diffrn_radiation_type MoK\a
_diffrn_radiation_wavelength 0.71073
_diffrn_reflns_av_R_equivalents 0.0907
_diffrn_reflns_av_sigmaI/netI 0.1097
_diffrn_reflns_limit_h_max 16
_diffrn_reflns_limit_h_min -15
_diffrn_reflns_limit_k_max 21
_diffrn_reflns_limit_k_min -21
_diffrn_reflns_limit_l_max 30
_diffrn_reflns_limit_l_min -30
_diffrn_reflns_number 42429
_diffrn_reflns_theta_full 27.54
_diffrn_reflns_theta_max 27.54
_diffrn_reflns_theta_min 2.60
_exptl_absorpt_coefficient_mu 1.195
_exptl_absorpt_correction_T_max 0.838
_exptl_absorpt_correction_T_min 0.776
_exptl_absorpt_correction_type multi-scan
_exptl_absorpt_process_details
;
multi-scan from symmetry-related measurements 
 Sortav (Blessing 1995)
;
_exptl_crystal_colour orange
_exptl_crystal_density_diffrn 1.290
_exptl_crystal_density_method 'not measured'
_exptl_crystal_description block
_exptl_crystal_F_000 2056
_exptl_crystal_size_max 0.20
_exptl_crystal_size_mid 0.20
_exptl_crystal_size_min 0.15
_refine_diff_density_max 0.605
_refine_diff_density_min -0.535
_refine_diff_density_rms 0.078
_refine_ls_abs_structure_details 'Flack H D (1983), Acta Cryst. A39, 876-881'
_refine_ls_abs_structure_Flack -0.012(8)
_refine_ls_extinction_method none
_refine_ls_goodness_of_fit_ref 1.022
_refine_ls_hydrogen_treatment constr
_refine_ls_matrix_type full
_refine_ls_number_parameters 576
_refine_ls_number_reflns 11494
_refine_ls_number_restraints 0
_refine_ls_restrained_S_all 1.022
_refine_ls_R_factor_all 0.1111
_refine_ls_R_factor_gt 0.0553
_refine_ls_shift/su_max 0.001
_refine_ls_shift/su_mean 0.000
_refine_ls_structure_factor_coef Fsqd
_refine_ls_weighting_details 'calc w=1/[\s^2^(Fo^2^)+(0.0524P)^2^] where P=(Fo^2^+2Fc^2^)/3'
_refine_ls_weighting_scheme calc
_refine_ls_wR_factor_gt 0.1022
_refine_ls_wR_factor_ref 0.1183
_reflns_number_gt 7511
_reflns_number_total 11494
_reflns_threshold_expression I>2\s(I)
_cod_data_source_file ic101366z_si_001_4.cif
_cod_data_source_block 13
_cod_depositor_comments
;
The following automatic conversions were performed:

'_symmetry_cell_setting' value 'Orthorhombic' changed to
'orthorhombic' according to the built-in table from CIF Core
dictionary named 'cif_core.dic' version 2.4.1 from 2010-06-29.

Automatic conversion script
Id: cif_fix_values 1646 2011-03-28 12:23:43Z adriana 
;
_cod_database_code 4316954

loop_
_symmetry_equiv_pos_as_xyz
'x, y, z'
'-x+1/2, -y, z+1/2'
'x+1/2, -y+1/2, -z'
'-x, y+1/2, -z+1/2'

loop_
_atom_site_label
_atom_site_type_symbol
_atom_site_fract_x
_atom_site_fract_y
_atom_site_fract_z
_atom_site_U_iso_or_equiv
_atom_site_adp_type
_atom_site_occupancy
_atom_site_symmetry_multiplicity
_atom_site_calc_flag
_atom_site_refinement_flags
_atom_site_disorder_assembly
_atom_site_disorder_group
Fe1 Fe 0.31867(5) 0.37157(3) 0.58721(2) 0.02717(15) Uani 1 1 d . . .
Br1 Br 0.16767(3) 0.29447(3) 0.547900(19) 0.03656(13) Uani 1 1 d . . .
P1 P 0.38156(9) 0.25115(7) 0.61548(5) 0.0317(3) Uani 1 1 d . . .
P2 P 0.22954(9) 0.43428(7) 0.65808(5) 0.0304(3) Uani 1 1 d . . .
N1 N 0.3845(3) 0.3432(2) 0.51442(14) 0.0290(8) Uani 1 1 d . . .
N2 N 0.2740(2) 0.4671(2) 0.54407(15) 0.0274(8) Uani 1 1 d . . .
O1 O 0.4982(3) 0.4618(2) 0.62059(14) 0.0434(8) Uani 1 1 d . . .
C1 C 0.3890(3) 0.4113(2) 0.47385(17) 0.0296(10) Uani 1 1 d . . .
H1A H 0.4466 0.4478 0.4860 0.036 Uiso 1 1 calc R . .
C2 C 0.2861(3) 0.4573(2) 0.48145(17) 0.0305(10) Uani 1 1 d . . .
H2A H 0.2293 0.4206 0.4685 0.037 Uiso 1 1 calc R . .
C3 C 0.4171(3) 0.2724(3) 0.50243(19) 0.0343(11) Uani 1 1 d . . .
H3A H 0.4497 0.2622 0.4669 0.041 Uiso 1 1 calc R . .
C4 C 0.4039(3) 0.2067(2) 0.54412(17) 0.0309(10) Uani 1 1 d . . .
H4A H 0.4668 0.1725 0.5448 0.037 Uiso 1 1 calc R . .
H4B H 0.3441 0.1726 0.5332 0.037 Uiso 1 1 calc R . .
C5 C 0.2475(3) 0.5335(3) 0.56730(18) 0.0308(10) Uani 1 1 d . . .
H5A H 0.2321 0.5793 0.5447 0.037 Uiso 1 1 calc R . .
C6 C 0.2410(4) 0.5380(3) 0.63010(19) 0.0375(12) Uani 1 1 d . . .
H6A H 0.1799 0.5702 0.6415 0.045 Uiso 1 1 calc R . .
H6B H 0.3040 0.5641 0.6456 0.045 Uiso 1 1 calc R . .
C7 C 0.2921(4) 0.1825(3) 0.65466(18) 0.0414(12) Uani 1 1 d . . .
H7A H 0.2204 0.1982 0.6428 0.050 Uiso 1 1 calc R . .
C8 C 0.3028(4) 0.0934(3) 0.6402(2) 0.0523(15) Uani 1 1 d . . .
H8A H 0.2516 0.0623 0.6618 0.078 Uiso 1 1 calc R . .
H8B H 0.3728 0.0750 0.6501 0.078 Uiso 1 1 calc R . .
H8C H 0.2911 0.0855 0.5995 0.078 Uiso 1 1 calc R . .
C9 C 0.2983(4) 0.1993(3) 0.71937(19) 0.0473(13) Uani 1 1 d . . .
H9A H 0.2420 0.1708 0.7388 0.071 Uiso 1 1 calc R . .
H9B H 0.2916 0.2573 0.7262 0.071 Uiso 1 1 calc R . .
H9C H 0.3652 0.1805 0.7340 0.071 Uiso 1 1 calc R . .
C10 C 0.5134(4) 0.2452(3) 0.6482(2) 0.0434(12) Uani 1 1 d . . .
H10A H 0.5116 0.2766 0.6844 0.052 Uiso 1 1 calc R . .
C11 C 0.5967(4) 0.2830(3) 0.6102(2) 0.0542(14) Uani 1 1 d . . .
H11A H 0.6609 0.2898 0.6320 0.081 Uiso 1 1 calc R . .
H11B H 0.5727 0.3356 0.5967 0.081 Uiso 1 1 calc R . .
H11C H 0.6098 0.2477 0.5776 0.081 Uiso 1 1 calc R . .
C12 C 0.5466(4) 0.1588(3) 0.6627(2) 0.0554(15) Uani 1 1 d . . .
H12A H 0.6144 0.1599 0.6816 0.083 Uiso 1 1 calc R . .
H12B H 0.5514 0.1270 0.6278 0.083 Uiso 1 1 calc R . .
H12C H 0.4953 0.1345 0.6882 0.083 Uiso 1 1 calc R . .
C13 C 0.0881(4) 0.4238(3) 0.6674(2) 0.0389(12) Uani 1 1 d . . .
H13A H 0.0683 0.4637 0.6974 0.047 Uiso 1 1 calc R . .
C14 C 0.0231(4) 0.4447(3) 0.6158(2) 0.0432(12) Uani 1 1 d . . .
H14A H -0.0501 0.4476 0.6268 0.065 Uiso 1 1 calc R . .
H14B H 0.0321 0.4031 0.5867 0.065 Uiso 1 1 calc R . .
H14C H 0.0452 0.4969 0.6006 0.065 Uiso 1 1 calc R . .
C15 C 0.0585(4) 0.3408(3) 0.6911(2) 0.0515(14) Uani 1 1 d . . .
H15A H -0.0161 0.3396 0.6992 0.077 Uiso 1 1 calc R . .
H15B H 0.0972 0.3307 0.7262 0.077 Uiso 1 1 calc R . .
H15C H 0.0753 0.2992 0.6631 0.077 Uiso 1 1 calc R . .
C16 C 0.2723(4) 0.4387(3) 0.7339(2) 0.0437(13) Uani 1 1 d . . .
H16A H 0.2438 0.3897 0.7531 0.052 Uiso 1 1 calc R . .
C17 C 0.2296(5) 0.5115(4) 0.7656(2) 0.0643(17) Uani 1 1 d . . .
H17A H 0.2475 0.5075 0.8059 0.096 Uiso 1 1 calc R . .
H17B H 0.1540 0.5131 0.7614 0.096 Uiso 1 1 calc R . .
H17C H 0.2597 0.5608 0.7497 0.096 Uiso 1 1 calc R . .
C18 C 0.3875(4) 0.4358(4) 0.7409(2) 0.0540(15) Uani 1 1 d . . .
H18A H 0.4048 0.4352 0.7814 0.081 Uiso 1 1 calc R . .
H18B H 0.4185 0.4833 0.7229 0.081 Uiso 1 1 calc R . .
H18C H 0.4146 0.3869 0.7228 0.081 Uiso 1 1 calc R . .
C19 C 0.4310(4) 0.4233(3) 0.60848(18) 0.0304(10) Uani 1 1 d . . .
C21 C 0.2762(3) 0.5346(3) 0.44751(19) 0.0337(10) Uani 1 1 d . . .
C22 C 0.3614(4) 0.5855(3) 0.4400(2) 0.0480(13) Uani 1 1 d . . .
H22A H 0.4274 0.5707 0.4545 0.058 Uiso 1 1 calc R . .
C23 C 0.3492(4) 0.6572(3) 0.4115(3) 0.0619(16) Uani 1 1 d . . .
H23A H 0.4070 0.6918 0.4060 0.074 Uiso 1 1 calc R . .
C24 C 0.2519(5) 0.6790(3) 0.3906(2) 0.0573(16) Uani 1 1 d . . .
H24A H 0.2437 0.7288 0.3712 0.069 Uiso 1 1 calc R . .
C25 C 0.1686(4) 0.6297(3) 0.39771(19) 0.0455(12) Uani 1 1 d . . .
H25A H 0.1028 0.6449 0.3832 0.055 Uiso 1 1 calc R . .
C26 C 0.1801(4) 0.5573(2) 0.42619(17) 0.0345(10) Uani 1 1 d . . .
H26A H 0.1220 0.5230 0.4312 0.041 Uiso 1 1 calc R . .
C31 C 0.4092(3) 0.3869(2) 0.41272(18) 0.0297(10) Uani 1 1 d . . .
C32 C 0.3379(4) 0.3400(2) 0.38327(18) 0.0341(10) Uani 1 1 d . . .
H32A H 0.2749 0.3247 0.4011 0.041 Uiso 1 1 calc R . .
C33 C 0.3579(4) 0.3152(3) 0.32808(19) 0.0387(12) Uani 1 1 d . . .
H33A H 0.3098 0.2821 0.3084 0.046 Uiso 1 1 calc R . .
C34 C 0.4483(4) 0.3391(3) 0.30236(19) 0.0427(13) Uani 1 1 d . . .
H34A H 0.4620 0.3229 0.2644 0.051 Uiso 1 1 calc R . .
C35 C 0.5197(4) 0.3862(3) 0.3305(2) 0.0432(12) Uani 1 1 d . . .
H35A H 0.5816 0.4025 0.3118 0.052 Uiso 1 1 calc R . .
C36 C 0.5008(3) 0.4100(3) 0.38644(19) 0.0355(11) Uani 1 1 d . . .
H36A H 0.5503 0.4417 0.4063 0.043 Uiso 1 1 calc R . .
C41 C 0.1519(3) 0.7637(2) 0.61232(17) 0.0275(10) Uani 1 1 d . . .
C42 C 0.0869(3) 0.7359(3) 0.65639(19) 0.0351(11) Uani 1 1 d . . .
H42A H 0.0993 0.7543 0.6940 0.042 Uiso 1 1 calc R . .
C43 C 0.0058(4) 0.6830(3) 0.6470(2) 0.0400(12) Uani 1 1 d . . .
H43A H -0.0356 0.6655 0.6780 0.048 Uiso 1 1 calc R . .
C44 C -0.0157(4) 0.6553(3) 0.5924(2) 0.0388(12) Uani 1 1 d . . .
H44A H -0.0725 0.6202 0.5855 0.047 Uiso 1 1 calc R . .
C45 C 0.0474(4) 0.6800(2) 0.5492(2) 0.0361(11) Uani 1 1 d . . .
H45A H 0.0346 0.6612 0.5117 0.043 Uiso 1 1 calc R . .
C46 C 0.1297(3) 0.7321(2) 0.55871(19) 0.0345(11) Uani 1 1 d . . .
H46A H 0.1726 0.7469 0.5276 0.041 Uiso 1 1 calc R . .
C51 C 0.2463(3) 0.8763(3) 0.68072(17) 0.0299(10) Uani 1 1 d . . .
C52 C 0.3324(4) 0.8954(3) 0.71401(19) 0.0415(11) Uani 1 1 d . . .
H52A H 0.3981 0.8744 0.7034 0.050 Uiso 1 1 calc R . .
C53 C 0.3261(5) 0.9441(3) 0.76212(19) 0.0487(13) Uani 1 1 d . . .
H53A H 0.3866 0.9547 0.7838 0.058 Uiso 1 1 calc R . .
C54 C 0.2336(5) 0.9765(3) 0.7783(2) 0.0482(14) Uani 1 1 d . . .
H54A H 0.2294 1.0092 0.8113 0.058 Uiso 1 1 calc R . .
C55 C 0.1466(4) 0.9615(3) 0.7464(2) 0.0443(13) Uani 1 1 d . . .
H55A H 0.0820 0.9847 0.7568 0.053 Uiso 1 1 calc R . .
C56 C 0.1536(4) 0.9121(3) 0.69856(18) 0.0351(11) Uani 1 1 d . . .
H56A H 0.0925 0.9022 0.6771 0.042 Uiso 1 1 calc R . .
C61 C 0.2649(3) 0.8888(2) 0.57050(17) 0.0296(10) Uani 1 1 d . . .
C62 C 0.1804(4) 0.9185(2) 0.54036(17) 0.0353(10) Uani 1 1 d . . .
H62A H 0.1135 0.8980 0.5491 0.042 Uiso 1 1 calc R . .
C63 C 0.1889(4) 0.9770(3) 0.49797(19) 0.0411(12) Uani 1 1 d . . .
H63A H 0.1290 0.9955 0.4784 0.049 Uiso 1 1 calc R . .
C64 C 0.2855(4) 1.0075(3) 0.4849(2) 0.0449(13) Uani 1 1 d . . .
H64A H 0.2926 1.0469 0.4559 0.054 Uiso 1 1 calc R . .
C65 C 0.3709(4) 0.9810(3) 0.5138(2) 0.0402(12) Uani 1 1 d . . .
H65A H 0.4373 1.0019 0.5045 0.048 Uiso 1 1 calc R . .
C66 C 0.3616(3) 0.9240(2) 0.55663(19) 0.0339(11) Uani 1 1 d . . .
H66A H 0.4216 0.9082 0.5771 0.041 Uiso 1 1 calc R . .
C71 C 0.3527(3) 0.7600(2) 0.62301(18) 0.0286(10) Uani 1 1 d . . .
C72 C 0.3864(4) 0.7201(3) 0.67255(19) 0.0360(11) Uani 1 1 d . . .
H72A H 0.3515 0.7310 0.7073 0.043 Uiso 1 1 calc R . .
C73 C 0.4680(4) 0.6657(3) 0.6730(2) 0.0465(13) Uani 1 1 d . . .
H73A H 0.4879 0.6405 0.7075 0.056 Uiso 1 1 calc R . .
C74 C 0.5204(4) 0.6479(3) 0.6232(2) 0.0473(13) Uani 1 1 d . . .
H74A H 0.5773 0.6117 0.6234 0.057 Uiso 1 1 calc R . .
C75 C 0.4890(4) 0.6834(3) 0.5736(2) 0.0446(13) Uani 1 1 d . . .
H75A H 0.5238 0.6712 0.5391 0.053 Uiso 1 1 calc R . .
C76 C 0.4062(3) 0.7373(3) 0.5737(2) 0.0381(12) Uani 1 1 d . . .
H76A H 0.3849 0.7598 0.5385 0.046 Uiso 1 1 calc R . .
B1 B 0.2545(4) 0.8221(3) 0.6225(2) 0.0293(12) Uani 1 1 d . . .

loop_
_atom_site_aniso_label
_atom_site_aniso_U_11
_atom_site_aniso_U_22
_atom_site_aniso_U_33
_atom_site_aniso_U_23
_atom_site_aniso_U_13
_atom_site_aniso_U_12
Fe1 0.0267(3) 0.0292(3) 0.0257(3) -0.0033(3) -0.0014(3) 0.0059(3)
Br1 0.0319(2) 0.0391(2) 0.0387(2) -0.0020(2) -0.0030(2) -0.0002(2)
P1 0.0328(7) 0.0348(6) 0.0275(6) -0.0004(5) -0.0007(5) 0.0093(6)
P2 0.0290(6) 0.0325(6) 0.0298(7) -0.0056(5) 0.0006(5) 0.0060(5)
N1 0.030(2) 0.032(2) 0.0250(19) 0.0004(16) -0.0007(16) -0.0005(17)
N2 0.0194(17) 0.0310(19) 0.032(2) -0.0073(17) 0.0020(16) 0.0000(15)
O1 0.039(2) 0.046(2) 0.045(2) 0.0025(18) 0.0001(17) 0.0034(17)
C1 0.030(2) 0.029(2) 0.030(2) -0.0002(19) 0.004(2) -0.001(2)
C2 0.032(2) 0.028(2) 0.032(2) -0.002(2) -0.002(2) 0.002(2)
C3 0.033(3) 0.043(3) 0.026(2) -0.006(2) 0.002(2) 0.008(2)
C4 0.033(2) 0.029(2) 0.031(2) -0.009(2) -0.001(2) 0.009(2)
C5 0.026(2) 0.029(2) 0.037(3) 0.002(2) 0.0003(19) -0.003(2)
C6 0.037(3) 0.030(2) 0.045(3) -0.005(2) 0.001(2) 0.006(2)
C7 0.052(3) 0.035(3) 0.037(3) 0.001(2) 0.004(2) 0.011(2)
C8 0.065(4) 0.039(3) 0.053(3) 0.002(2) 0.016(3) 0.007(3)
C9 0.053(3) 0.050(3) 0.039(3) -0.002(2) 0.005(2) 0.010(3)
C10 0.036(3) 0.054(3) 0.040(3) -0.007(3) -0.005(2) 0.016(3)
C11 0.035(3) 0.058(3) 0.070(4) -0.007(3) -0.003(3) 0.009(3)
C12 0.040(3) 0.073(4) 0.054(3) 0.012(3) 0.002(3) 0.026(3)
C13 0.036(3) 0.032(3) 0.049(3) -0.002(2) 0.007(2) 0.010(2)
C14 0.026(3) 0.043(3) 0.061(3) -0.004(3) -0.005(2) 0.006(2)
C15 0.038(3) 0.050(3) 0.066(4) 0.002(3) 0.021(3) 0.001(3)
C16 0.048(3) 0.049(3) 0.035(3) -0.009(2) -0.001(2) 0.010(3)
C17 0.070(4) 0.079(4) 0.044(3) -0.026(3) -0.004(3) 0.024(4)
C18 0.049(3) 0.076(4) 0.037(3) -0.017(3) -0.013(3) 0.015(3)
C19 0.040(3) 0.028(2) 0.023(2) -0.0005(19) -0.011(2) -0.006(2)
C21 0.036(3) 0.033(2) 0.032(2) 0.000(2) 0.000(2) 0.000(2)
C22 0.033(3) 0.039(3) 0.072(4) 0.011(3) -0.002(3) -0.004(2)
C23 0.056(4) 0.044(3) 0.085(4) 0.016(3) 0.011(3) -0.004(3)
C24 0.077(4) 0.037(3) 0.058(4) 0.015(3) 0.011(3) 0.011(3)
C25 0.049(3) 0.041(3) 0.046(3) 0.011(2) -0.002(3) 0.004(3)
C26 0.032(3) 0.035(2) 0.036(2) 0.002(2) -0.003(2) 0.003(2)
C31 0.030(2) 0.027(2) 0.033(2) 0.002(2) 0.000(2) -0.0001(19)
C32 0.030(2) 0.036(2) 0.035(2) 0.002(2) -0.005(2) -0.004(2)
C33 0.035(3) 0.046(3) 0.034(3) 0.005(2) -0.004(2) -0.005(2)
C34 0.059(4) 0.047(3) 0.022(2) -0.001(2) -0.003(2) 0.007(3)
C35 0.043(3) 0.046(3) 0.040(3) 0.000(3) 0.005(2) -0.004(2)
C36 0.031(3) 0.035(3) 0.041(3) -0.001(2) -0.004(2) -0.003(2)
C41 0.026(2) 0.029(2) 0.028(2) 0.0041(19) -0.0045(19) 0.0063(19)
C42 0.038(3) 0.037(3) 0.030(2) 0.002(2) -0.005(2) -0.007(2)
C43 0.038(3) 0.034(3) 0.047(3) 0.009(2) -0.003(2) -0.007(2)
C44 0.033(3) 0.028(2) 0.055(3) 0.002(2) -0.018(3) -0.002(2)
C45 0.043(3) 0.031(2) 0.034(3) -0.011(2) -0.011(2) 0.002(2)
C46 0.038(3) 0.030(2) 0.035(3) -0.002(2) -0.004(2) 0.004(2)
C51 0.030(2) 0.033(2) 0.027(2) 0.006(2) 0.0013(19) -0.002(2)
C52 0.036(3) 0.043(3) 0.046(3) -0.004(2) -0.006(2) 0.003(2)
C53 0.055(3) 0.054(3) 0.037(3) -0.011(2) -0.016(3) 0.002(3)
C54 0.068(4) 0.044(3) 0.033(3) -0.011(2) 0.005(3) -0.011(3)
C55 0.050(3) 0.043(3) 0.039(3) 0.000(2) 0.017(2) -0.002(3)
C56 0.032(3) 0.039(2) 0.035(3) 0.000(2) 0.003(2) -0.004(2)
C61 0.032(2) 0.030(2) 0.027(2) -0.0085(19) 0.0027(19) 0.001(2)
C62 0.038(3) 0.039(2) 0.029(2) 0.004(2) 0.000(2) 0.001(2)
C63 0.042(3) 0.043(3) 0.038(3) 0.002(2) -0.002(2) 0.014(3)
C64 0.073(4) 0.033(3) 0.029(3) 0.006(2) 0.010(3) 0.014(3)
C65 0.046(3) 0.033(3) 0.042(3) -0.004(2) 0.016(2) 0.001(2)
C66 0.037(3) 0.029(2) 0.036(3) -0.004(2) 0.005(2) 0.003(2)
C71 0.030(3) 0.024(2) 0.032(2) -0.0040(19) -0.0027(19) -0.0084(19)
C72 0.036(3) 0.039(3) 0.033(3) -0.002(2) -0.009(2) -0.005(2)
C73 0.046(3) 0.035(3) 0.059(3) 0.008(3) -0.023(3) -0.003(3)
C74 0.036(3) 0.034(3) 0.072(4) -0.004(3) -0.002(3) 0.004(2)
C75 0.038(3) 0.039(3) 0.056(3) -0.008(2) 0.006(3) 0.005(2)
C76 0.036(3) 0.035(3) 0.043(3) 0.004(2) 0.002(2) 0.003(2)
B1 0.032(3) 0.031(3) 0.025(3) -0.002(2) 0.000(2) -0.001(2)

loop_
_atom_type_symbol
_atom_type_description
_atom_type_scat_dispersion_real
_atom_type_scat_dispersion_imag
_atom_type_scat_source
C C 0.0033 0.0016 'International Tables Vol C Tables 4.2.6.8 and 6.1.1.4'
H H 0.0000 0.0000 'International Tables Vol C Tables 4.2.6.8 and 6.1.1.4'
B B 0.0013 0.0007 'International Tables Vol C Tables 4.2.6.8 and 6.1.1.4'
Br Br -0.2901 2.4595 'International Tables Vol C Tables 4.2.6.8 and 6.1.1.4'
N N 0.0061 0.0033 'International Tables Vol C Tables 4.2.6.8 and 6.1.1.4'
O O 0.0106 0.0060 'International Tables Vol C Tables 4.2.6.8 and 6.1.1.4'
P P 0.1023 0.0942 'International Tables Vol C Tables 4.2.6.8 and 6.1.1.4'
Fe Fe 0.3463 0.8444 'International Tables Vol C Tables 4.2.6.8 and 6.1.1.4'

loop_
_geom_angle_atom_site_label_1
_geom_angle_atom_site_label_2
_geom_angle_atom_site_label_3
_geom_angle
_geom_angle_site_symmetry_1
_geom_angle_site_symmetry_3
_geom_angle_publ_flag
C19 Fe1 N1 90.54(18) . . ?
C19 Fe1 N2 89.66(16) . . ?
N1 Fe1 N2 82.55(14) . . ?
C19 Fe1 P1 93.02(14) . . ?
N1 Fe1 P1 83.66(11) . . ?
N2 Fe1 P1 165.98(11) . . ?
C19 Fe1 P2 89.07(15) . . ?
N1 Fe1 P2 164.61(11) . . ?
N2 Fe1 P2 82.06(10) . . ?
P1 Fe1 P2 111.73(5) . . ?
C19 Fe1 Br1 174.32(15) . . ?
N1 Fe1 Br1 83.78(11) . . ?
N2 Fe1 Br1 89.67(10) . . ?
P1 Fe1 Br1 86.30(4) . . ?
P2 Fe1 Br1 96.42(4) . . ?
C4 P1 C7 107.47(19) . . ?
C4 P1 C10 102.1(2) . . ?
C7 P1 C10 109.1(2) . . ?
C4 P1 Fe1 98.11(14) . . ?
C7 P1 Fe1 117.67(15) . . ?
C10 P1 Fe1 119.65(17) . . ?
C13 P2 C6 102.1(2) . . ?
C13 P2 C16 100.5(2) . . ?
C6 P2 C16 106.3(2) . . ?
C13 P2 Fe1 122.88(17) . . ?
C6 P2 Fe1 97.14(15) . . ?
C16 P2 Fe1 124.61(16) . . ?
C3 N1 C1 123.1(4) . . ?
C3 N1 Fe1 123.6(3) . . ?
C1 N1 Fe1 113.3(3) . . ?
C5 N2 C2 123.1(4) . . ?
C5 N2 Fe1 123.6(3) . . ?
C2 N2 Fe1 113.0(2) . . ?
N1 C1 C31 114.4(3) . . ?
N1 C1 C2 105.6(3) . . ?
C31 C1 C2 112.9(3) . . ?
N1 C1 H1A 107.9 . . ?
C31 C1 H1A 107.9 . . ?
C2 C1 H1A 107.9 . . ?
N2 C2 C21 114.7(3) . . ?
N2 C2 C1 105.0(3) . . ?
C21 C2 C1 115.4(4) . . ?
N2 C2 H2A 107.0 . . ?
C21 C2 H2A 107.0 . . ?
C1 C2 H2A 107.0 . . ?
N1 C3 C4 119.6(4) . . ?
N1 C3 H3A 120.2 . . ?
C4 C3 H3A 120.2 . . ?
C3 C4 P1 109.0(3) . . ?
C3 C4 H4A 109.9 . . ?
P1 C4 H4A 109.9 . . ?
C3 C4 H4B 109.9 . . ?
P1 C4 H4B 109.9 . . ?
H4A C4 H4B 108.3 . . ?
N2 C5 C6 119.1(4) . . ?
N2 C5 H5A 120.5 . . ?
C6 C5 H5A 120.5 . . ?
C5 C6 P2 108.2(3) . . ?
C5 C6 H6A 110.1 . . ?
P2 C6 H6A 110.1 . . ?
C5 C6 H6B 110.1 . . ?
P2 C6 H6B 110.1 . . ?
H6A C6 H6B 108.4 . . ?
C8 C7 C9 112.9(4) . . ?
C8 C7 P1 115.2(3) . . ?
C9 C7 P1 110.1(3) . . ?
C8 C7 H7A 106.0 . . ?
C9 C7 H7A 106.0 . . ?
P1 C7 H7A 106.0 . . ?
C7 C8 H8A 109.5 . . ?
C7 C8 H8B 109.5 . . ?
H8A C8 H8B 109.5 . . ?
C7 C8 H8C 109.5 . . ?
H8A C8 H8C 109.5 . . ?
H8B C8 H8C 109.5 . . ?
C7 C9 H9A 109.5 . . ?
C7 C9 H9B 109.5 . . ?
H9A C9 H9B 109.5 . . ?
C7 C9 H9C 109.5 . . ?
H9A C9 H9C 109.5 . . ?
H9B C9 H9C 109.5 . . ?
C11 C10 C12 108.5(4) . . ?
C11 C10 P1 112.1(3) . . ?
C12 C10 P1 113.3(4) . . ?
C11 C10 H10A 107.6 . . ?
C12 C10 H10A 107.6 . . ?
P1 C10 H10A 107.6 . . ?
C10 C11 H11A 109.5 . . ?
C10 C11 H11B 109.5 . . ?
H11A C11 H11B 109.5 . . ?
C10 C11 H11C 109.5 . . ?
H11A C11 H11C 109.5 . . ?
H11B C11 H11C 109.5 . . ?
C10 C12 H12A 109.5 . . ?
C10 C12 H12B 109.5 . . ?
H12A C12 H12B 109.5 . . ?
C10 C12 H12C 109.5 . . ?
H12A C12 H12C 109.5 . . ?
H12B C12 H12C 109.5 . . ?
C14 C13 C15 111.0(4) . . ?
C14 C13 P2 115.5(3) . . ?
C15 C13 P2 111.9(3) . . ?
C14 C13 H13A 105.9 . . ?
C15 C13 H13A 105.9 . . ?
P2 C13 H13A 105.9 . . ?
C13 C14 H14A 109.5 . . ?
C13 C14 H14B 109.5 . . ?
H14A C14 H14B 109.5 . . ?
C13 C14 H14C 109.5 . . ?
H14A C14 H14C 109.5 . . ?
H14B C14 H14C 109.5 . . ?
C13 C15 H15A 109.5 . . ?
C13 C15 H15B 109.5 . . ?
H15A C15 H15B 109.5 . . ?
C13 C15 H15C 109.5 . . ?
H15A C15 H15C 109.5 . . ?
H15B C15 H15C 109.5 . . ?
C18 C16 C17 109.4(5) . . ?
C18 C16 P2 113.3(4) . . ?
C17 C16 P2 113.0(4) . . ?
C18 C16 H16A 106.9 . . ?
C17 C16 H16A 106.9 . . ?
P2 C16 H16A 106.9 . . ?
C16 C17 H17A 109.5 . . ?
C16 C17 H17B 109.5 . . ?
H17A C17 H17B 109.5 . . ?
C16 C17 H17C 109.5 . . ?
H17A C17 H17C 109.5 . . ?
H17B C17 H17C 109.5 . . ?
C16 C18 H18A 109.5 . . ?
C16 C18 H18B 109.5 . . ?
H18A C18 H18B 109.5 . . ?
C16 C18 H18C 109.5 . . ?
H18A C18 H18C 109.5 . . ?
H18B C18 H18C 109.5 . . ?
O1 C19 Fe1 174.2(4) . . ?
C26 C21 C22 119.4(4) . . ?
C26 C21 C2 119.7(4) . . ?
C22 C21 C2 120.9(4) . . ?
C23 C22 C21 119.8(5) . . ?
C23 C22 H22A 120.1 . . ?
C21 C22 H22A 120.1 . . ?
C22 C23 C24 120.0(5) . . ?
C22 C23 H23A 120.0 . . ?
C24 C23 H23A 120.0 . . ?
C25 C24 C23 120.6(5) . . ?
C25 C24 H24A 119.7 . . ?
C23 C24 H24A 119.7 . . ?
C24 C25 C26 119.9(5) . . ?
C24 C25 H25A 120.1 . . ?
C26 C25 H25A 120.1 . . ?
C25 C26 C21 120.4(4) . . ?
C25 C26 H26A 119.8 . . ?
C21 C26 H26A 119.8 . . ?
C36 C31 C32 119.7(4) . . ?
C36 C31 C1 119.6(4) . . ?
C32 C31 C1 120.7(4) . . ?
C33 C32 C31 120.7(4) . . ?
C33 C32 H32A 119.6 . . ?
C31 C32 H32A 119.6 . . ?
C34 C33 C32 119.0(4) . . ?
C34 C33 H33A 120.5 . . ?
C32 C33 H33A 120.5 . . ?
C33 C34 C35 121.4(4) . . ?
C33 C34 H34A 119.3 . . ?
C35 C34 H34A 119.3 . . ?
C34 C35 C36 119.8(5) . . ?
C34 C35 H35A 120.1 . . ?
C36 C35 H35A 120.1 . . ?
C31 C36 C35 119.3(4) . . ?
C31 C36 H36A 120.3 . . ?
C35 C36 H36A 120.3 . . ?
C46 C41 C42 114.9(4) . . ?
C46 C41 B1 120.9(4) . . ?
C42 C41 B1 124.0(4) . . ?
C43 C42 C41 122.6(4) . . ?
C43 C42 H42A 118.7 . . ?
C41 C42 H42A 118.7 . . ?
C42 C43 C44 120.6(4) . . ?
C42 C43 H43A 119.7 . . ?
C44 C43 H43A 119.7 . . ?
C45 C44 C43 117.9(4) . . ?
C45 C44 H44A 121.0 . . ?
C43 C44 H44A 121.0 . . ?
C44 C45 C46 121.5(4) . . ?
C44 C45 H45A 119.2 . . ?
C46 C45 H45A 119.2 . . ?
C45 C46 C41 122.5(4) . . ?
C45 C46 H46A 118.8 . . ?
C41 C46 H46A 118.8 . . ?
C52 C51 C56 114.5(4) . . ?
C52 C51 B1 122.8(4) . . ?
C56 C51 B1 122.5(4) . . ?
C53 C52 C51 122.8(5) . . ?
C53 C52 H52A 118.6 . . ?
C51 C52 H52A 118.6 . . ?
C54 C53 C52 120.5(5) . . ?
C54 C53 H53A 119.8 . . ?
C52 C53 H53A 119.8 . . ?
C53 C54 C55 119.4(4) . . ?
C53 C54 H54A 120.3 . . ?
C55 C54 H54A 120.3 . . ?
C54 C55 C56 119.7(5) . . ?
C54 C55 H55A 120.2 . . ?
C56 C55 H55A 120.2 . . ?
C55 C56 C51 123.1(5) . . ?
C55 C56 H56A 118.4 . . ?
C51 C56 H56A 118.4 . . ?
C62 C61 C66 115.2(4) . . ?
C62 C61 B1 123.4(4) . . ?
C66 C61 B1 121.2(4) . . ?
C61 C62 C63 123.4(4) . . ?
C61 C62 H62A 118.3 . . ?
C63 C62 H62A 118.3 . . ?
C64 C63 C62 119.0(4) . . ?
C64 C63 H63A 120.5 . . ?
C62 C63 H63A 120.5 . . ?
C65 C64 C63 119.9(4) . . ?
C65 C64 H64A 120.1 . . ?
C63 C64 H64A 120.1 . . ?
C64 C65 C66 120.7(5) . . ?
C64 C65 H65A 119.6 . . ?
C66 C65 H65A 119.6 . . ?
C65 C66 C61 121.7(4) . . ?
C65 C66 H66A 119.1 . . ?
C61 C66 H66A 119.1 . . ?
C76 C71 C72 114.0(4) . . ?
C76 C71 B1 123.1(4) . . ?
C72 C71 B1 122.8(4) . . ?
C73 C72 C71 123.1(5) . . ?
C73 C72 H72A 118.5 . . ?
C71 C72 H72A 118.5 . . ?
C74 C73 C72 120.1(5) . . ?
C74 C73 H73A 119.9 . . ?
C72 C73 H73A 119.9 . . ?
C75 C74 C73 119.1(5) . . ?
C75 C74 H74A 120.4 . . ?
C73 C74 H74A 120.4 . . ?
C74 C75 C76 120.1(5) . . ?
C74 C75 H75A 120.0 . . ?
C76 C75 H75A 120.0 . . ?
C75 C76 C71 123.5(5) . . ?
C75 C76 H76A 118.2 . . ?
C71 C76 H76A 118.2 . . ?
C71 B1 C51 112.9(3) . . ?
C71 B1 C61 111.4(3) . . ?
C51 B1 C61 104.8(3) . . ?
C71 B1 C41 104.5(3) . . ?
C51 B1 C41 113.0(4) . . ?
C61 B1 C41 110.5(3) . . ?

loop_
_geom_bond_atom_site_label_1
_geom_bond_atom_site_label_2
_geom_bond_distance
_geom_bond_site_symmetry_2
_geom_bond_publ_flag
Fe1 C19 1.757(5) . ?
Fe1 N1 1.970(3) . ?
Fe1 N2 1.970(3) . ?
Fe1 P1 2.2585(13) . ?
Fe1 P2 2.2781(13) . ?
Fe1 Br1 2.5078(7) . ?
P1 C4 1.858(4) . ?
P1 C7 1.866(5) . ?
P1 C10 1.869(5) . ?
P2 C13 1.846(5) . ?
P2 C6 1.850(5) . ?
P2 C16 1.871(5) . ?
N1 C3 1.280(5) . ?
N1 C1 1.482(5) . ?
N2 C5 1.277(5) . ?
N2 C2 1.491(5) . ?
O1 C19 1.115(5) . ?
C1 C31 1.518(6) . ?
C1 C2 1.542(6) . ?
C1 H1A 1.0000 . ?
C2 C21 1.518(6) . ?
C2 H2A 1.0000 . ?
C3 C4 1.477(6) . ?
C3 H3A 0.9500 . ?
C4 H4A 0.9900 . ?
C4 H4B 0.9900 . ?
C5 C6 1.482(6) . ?
C5 H5A 0.9500 . ?
C6 H6A 0.9900 . ?
C6 H6B 0.9900 . ?
C7 C8 1.526(6) . ?
C7 C9 1.551(6) . ?
C7 H7A 1.0000 . ?
C8 H8A 0.9800 . ?
C8 H8B 0.9800 . ?
C8 H8C 0.9800 . ?
C9 H9A 0.9800 . ?
C9 H9B 0.9800 . ?
C9 H9C 0.9800 . ?
C10 C11 1.532(7) . ?
C10 C12 1.536(7) . ?
C10 H10A 1.0000 . ?
C11 H11A 0.9800 . ?
C11 H11B 0.9800 . ?
C11 H11C 0.9800 . ?
C12 H12A 0.9800 . ?
C12 H12B 0.9800 . ?
C12 H12C 0.9800 . ?
C13 C14 1.515(6) . ?
C13 C15 1.536(6) . ?
C13 H13A 1.0000 . ?
C14 H14A 0.9800 . ?
C14 H14B 0.9800 . ?
C14 H14C 0.9800 . ?
C15 H15A 0.9800 . ?
C15 H15B 0.9800 . ?
C15 H15C 0.9800 . ?
C16 C18 1.495(7) . ?
C16 C17 1.524(7) . ?
C16 H16A 1.0000 . ?
C17 H17A 0.9800 . ?
C17 H17B 0.9800 . ?
C17 H17C 0.9800 . ?
C18 H18A 0.9800 . ?
C18 H18B 0.9800 . ?
C18 H18C 0.9800 . ?
C21 C26 1.389(6) . ?
C21 C22 1.398(6) . ?
C22 C23 1.375(7) . ?
C22 H22A 0.9500 . ?
C23 C24 1.396(7) . ?
C23 H23A 0.9500 . ?
C24 C25 1.361(7) . ?
C24 H24A 0.9500 . ?
C25 C26 1.384(6) . ?
C25 H25A 0.9500 . ?
C26 H26A 0.9500 . ?
C31 C36 1.389(6) . ?
C31 C32 1.389(6) . ?
C32 C33 1.387(6) . ?
C32 H32A 0.9500 . ?
C33 C34 1.373(7) . ?
C33 H33A 0.9500 . ?
C34 C35 1.377(7) . ?
C34 H34A 0.9500 . ?
C35 C36 1.397(6) . ?
C35 H35A 0.9500 . ?
C36 H36A 0.9500 . ?
C41 C46 1.396(6) . ?
C41 C42 1.411(6) . ?
C41 B1 1.658(6) . ?
C42 C43 1.384(6) . ?
C42 H42A 0.9500 . ?
C43 C44 1.392(7) . ?
C43 H43A 0.9500 . ?
C44 C45 1.367(7) . ?
C44 H44A 0.9500 . ?
C45 C46 1.389(6) . ?
C45 H45A 0.9500 . ?
C46 H46A 0.9500 . ?
C51 C52 1.396(6) . ?
C51 C56 1.400(6) . ?
C51 B1 1.643(6) . ?
C52 C53 1.394(6) . ?
C52 H52A 0.9500 . ?
C53 C54 1.362(8) . ?
C53 H53A 0.9500 . ?
C54 C55 1.373(7) . ?
C54 H54A 0.9500 . ?
C55 C56 1.397(6) . ?
C55 H55A 0.9500 . ?
C56 H56A 0.9500 . ?
C61 C62 1.391(6) . ?
C61 C66 1.415(6) . ?
C61 B1 1.656(6) . ?
C62 C63 1.397(6) . ?
C62 H62A 0.9500 . ?
C63 C64 1.380(7) . ?
C63 H63A 0.9500 . ?
C64 C65 1.368(7) . ?
C64 H64A 0.9500 . ?
C65 C66 1.388(6) . ?
C65 H65A 0.9500 . ?
C66 H66A 0.9500 . ?
C71 C76 1.402(6) . ?
C71 C72 1.410(6) . ?
C71 B1 1.634(7) . ?
C72 C73 1.388(7) . ?
C72 H72A 0.9500 . ?
C73 C74 1.385(7) . ?
C73 H73A 0.9500 . ?
C74 C75 1.368(7) . ?
C74 H74A 0.9500 . ?
C75 C76 1.393(6) . ?
C75 H75A 0.9500 . ?
C76 H76A 0.9500 . ?
